data_7023567
loop_
_publ_author_name
'Guo, Beibei'
'Li, Li'
'Wang, Yang'
'Zhu, Yanyan'
'Li, Gang'

_publ_section_title
;
 Construction of a series of coordination polymers from three
 imidazole-based multi-carboxylate ligands.
;
_journal_issue 39
_journal_name_full 'Dalton transactions (Cambridge, England : 2003)'
_journal_page_first 14268
_journal_page_last 14280
_journal_paper_doi 10.1039/c3dt51486b
_journal_volume 42
_journal_year 2013
_chemical_formula_moiety 'C12 H8 N2 O7 Sr'
_chemical_formula_sum 'C12 H8 N2 O7 Sr'
_chemical_formula_weight 379.82
_chemical_name_systematic
; 
 ? 
;
_space_group_IT_number 19
_symmetry_cell_setting orthorhombic
_symmetry_space_group_name_Hall 'P 2ac 2ab'
_symmetry_space_group_name_H-M 'P 21 21 21'
_atom_sites_solution_hydrogens geom
_atom_sites_solution_primary direct
_atom_sites_solution_secondary difmap
_audit_creation_method SHELXL-97
_cell_angle_alpha 90.00
_cell_angle_beta 90.00
_cell_angle_gamma 90.00
_cell_formula_units_Z 4
_cell_length_a 4.8485(12)
_cell_length_b 14.079(4)
_cell_length_c 17.186(4)
_cell_measurement_reflns_used 3871
_cell_measurement_temperature 296(2)
_cell_measurement_theta_max 27.71
_cell_measurement_theta_min 2.37
_cell_volume 1173.2(5)
_computing_cell_refinement 'Bruker SAINT'
_computing_data_collection 'Bruker APEX2'
_computing_data_reduction 'Bruker SAINT'
_computing_molecular_graphics 'Bruker SHELXTL'
_computing_publication_material 'Bruker SHELXTL'
_computing_structure_refinement 'SHELXL-97 (Sheldrick, 1997)'
_computing_structure_solution 'SHELXS-97 (Sheldrick, 1990)'
_diffrn_ambient_temperature 296(2)
_diffrn_measured_fraction_theta_full 1.000
_diffrn_measured_fraction_theta_max 1.000
_diffrn_measurement_device_type 'Bruker APEX-II CCD'
_diffrn_measurement_method '\f and \w '
_diffrn_radiation_monochromator graphite
_diffrn_radiation_source 'fine-focus sealed tube'
_diffrn_radiation_type MoK\a
_diffrn_radiation_wavelength 0.71073
_diffrn_reflns_av_R_equivalents 0.0264
_diffrn_reflns_av_sigmaI/netI 0.0477
_diffrn_reflns_limit_h_max 5
_diffrn_reflns_limit_h_min -5
_diffrn_reflns_limit_k_max 16
_diffrn_reflns_limit_k_min -16
_diffrn_reflns_limit_l_max 15
_diffrn_reflns_limit_l_min -20
_diffrn_reflns_number 6436
_diffrn_reflns_theta_full 24.99
_diffrn_reflns_theta_max 24.99
_diffrn_reflns_theta_min 1.87
_exptl_absorpt_coefficient_mu 4.640
_exptl_absorpt_correction_T_max 0.4889
_exptl_absorpt_correction_T_min 0.4150
_exptl_absorpt_correction_type multi-scan
_exptl_absorpt_process_details '(SADABS; Sheldrick, 1996)'
_exptl_crystal_colour colorless
_exptl_crystal_density_diffrn 2.150
_exptl_crystal_density_method 'not measured'
_exptl_crystal_description block
_exptl_crystal_F_000 752
_exptl_crystal_size_max 0.23
_exptl_crystal_size_mid 0.21
_exptl_crystal_size_min 0.18
_refine_diff_density_max 0.833
_refine_diff_density_min -0.636
_refine_diff_density_rms 0.118
_refine_ls_abs_structure_details 'Flack H D (1983), Acta Cryst. A39, 876-881'
_refine_ls_abs_structure_Flack 1.00(2)
_refine_ls_extinction_method none
_refine_ls_goodness_of_fit_ref 1.003
_refine_ls_hydrogen_treatment mixed
_refine_ls_matrix_type full
_refine_ls_number_parameters 204
_refine_ls_number_reflns 2062
_refine_ls_number_restraints 3
_refine_ls_restrained_S_all 1.002
_refine_ls_R_factor_all 0.0719
_refine_ls_R_factor_gt 0.0688
_refine_ls_shift/su_max 0.000
_refine_ls_shift/su_mean 0.000
_refine_ls_structure_factor_coef Fsqd
_refine_ls_weighting_details 'calc w=1/[\s^2^(Fo^2^)+(0.0766P)^2^+25.4793P] where P=(Fo^2^+2Fc^2^)/3'
_refine_ls_weighting_scheme calc
_refine_ls_wR_factor_gt 0.1730
_refine_ls_wR_factor_ref 0.1757
_reflns_number_gt 1962
_reflns_number_total 2062
_reflns_threshold_expression >2sigma(I)
_cod_data_source_file c3dt51486b.txt
_cod_data_source_block b
_cod_depositor_comments
;
The following automatic conversions were performed:

'_symmetry_cell_setting' value 'Orthorhombic' changed to
'orthorhombic' according to
/home/saulius/struct/CIF-dictionaries/cif_core.dic dictionary named
'cif_core.dic' version 2.4.2 from
2011-04-26.

'_exptl_absorpt_correction_type' value 'Multi-scan'
changed to 'multi-scan' according to
/home/saulius/struct/CIF-dictionaries/cif_core.dic dictionary named
'cif_core.dic' version 2.4.2 from 2011-04-26.

Automatic conversion script
Id: cif_fix_values 1891 2012-01-12 08:04:46Z andrius 
;
_cod_original_sg_symbol_Hall 'P 2ac 2ab '
_cod_database_code 7023567

loop_
_symmetry_equiv_pos_as_xyz
'x, y, z'
'-x+1/2, -y, z+1/2'
'-x, y+1/2, -z+1/2'
'x+1/2, -y+1/2, -z'

loop_
_atom_site_label
_atom_site_type_symbol
_atom_site_fract_x
_atom_site_fract_y
_atom_site_fract_z
_atom_site_U_iso_or_equiv
_atom_site_adp_type
_atom_site_occupancy
_atom_site_symmetry_multiplicity
_atom_site_calc_flag
_atom_site_refinement_flags
Sr1 Sr 0.2212(2) 0.34953(6) 0.60804(5) 0.0182(3) Uani 1 1 d .
O2 O 0.7329(18) 0.0856(5) 0.6808(4) 0.0223(16) Uani 1 1 d .
H2 H 0.6747 0.0427 0.7085 0.033 Uiso 1 1 calc R
N1 N 0.0509(19) 0.1270(6) 0.8356(5) 0.0166(19) Uani 1 1 d .
O1 O 0.5941(17) 0.2253(5) 0.6395(5) 0.0251(18) Uani 1 1 d .
C1 C 0.564(2) 0.1562(8) 0.6828(6) 0.017(2) Uani 1 1 d .
C3 C 0.257(2) 0.0867(6) 0.7937(5) 0.016(2) Uani 1 1 d .
C6 C -0.375(2) 0.2625(7) 0.8983(6) 0.018(2) Uani 1 1 d .
H6 H -0.4353 0.1998 0.9002 0.021 Uiso 1 1 calc R
C13 C 0.3375(19) 0.1549(7) 0.7402(5) 0.0155(19) Uani 1 1 d .
C4 C 0.013(2) 0.2169(7) 0.8093(6) 0.016(2) Uani 1 1 d .
N2 N 0.1819(19) 0.2356(6) 0.7494(5) 0.0174(18) Uani 1 1 d .
C7 C -0.503(2) 0.3315(8) 0.9440(6) 0.021(2) Uani 1 1 d .
H7 H -0.6455 0.3142 0.9773 0.025 Uiso 1 1 calc R
C5 C -0.159(2) 0.2879(7) 0.8500(6) 0.019(2) Uani 1 1 d .
O3 O 0.2362(18) -0.0641(5) 0.8555(4) 0.0245(17) Uani 1 1 d .
O4 O 0.6014(17) -0.0316(5) 0.7827(5) 0.0235(18) Uani 1 1 d .
C11 C -0.548(2) 0.4988(8) 0.9931(6) 0.019(2) Uani 1 1 d .
C8 C -0.208(3) 0.4507(7) 0.8901(7) 0.022(2) Uani 1 1 d .
H8 H -0.1516 0.5137 0.8868 0.027 Uiso 1 1 calc R
C9 C -0.083(2) 0.3829(8) 0.8452(7) 0.021(2) Uani 1 1 d .
H9 H 0.0559 0.4007 0.8108 0.026 Uiso 1 1 calc R
C12 C 0.367(2) -0.0102(7) 0.8113(6) 0.017(2) Uani 1 1 d .
C10 C -0.420(2) 0.4254(7) 0.9405(6) 0.018(2) Uani 1 1 d .
O10 O -0.7176(18) 0.4730(5) 1.0454(4) 0.0220(16) Uani 1 1 d .
O11 O -0.4802(18) 0.5848(5) 0.9841(5) 0.0247(18) Uani 1 1 d .
O12 O 0.0243(18) 0.1949(6) 0.5298(5) 0.0278(19) Uani 1 1 d D
H12A H -0.1058 0.1705 0.5562 0.042 Uiso 1 1 d RD
H12B H 0.0885 0.1418 0.5147 0.042 Uiso 1 1 d RD
H1 H -0.06(3) 0.098(9) 0.869(7) 0.03(4) Uiso 1 1 d .

loop_
_atom_site_aniso_label
_atom_site_aniso_U_11
_atom_site_aniso_U_22
_atom_site_aniso_U_33
_atom_site_aniso_U_23
_atom_site_aniso_U_13
_atom_site_aniso_U_12
Sr1 0.0245(5) 0.0136(4) 0.0166(5) -0.0005(4) -0.0035(4) 0.0050(5)
O2 0.025(4) 0.020(3) 0.021(4) 0.003(3) 0.007(4) 0.003(4)
N1 0.015(4) 0.014(4) 0.020(5) 0.000(4) 0.001(4) 0.003(3)
O1 0.031(4) 0.021(4) 0.023(4) 0.005(3) 0.007(4) 0.004(4)
C1 0.020(5) 0.016(5) 0.016(5) -0.004(5) -0.004(4) 0.003(5)
C3 0.016(5) 0.015(4) 0.016(5) -0.002(4) -0.002(5) 0.002(5)
C6 0.020(5) 0.012(5) 0.021(6) -0.003(4) 0.002(5) -0.003(4)
C13 0.017(5) 0.016(5) 0.013(5) 0.001(4) -0.004(4) -0.001(4)
C4 0.016(5) 0.015(5) 0.017(5) -0.002(4) 0.002(4) -0.004(4)
N2 0.022(5) 0.014(4) 0.017(4) -0.003(3) 0.000(4) 0.002(3)
C7 0.023(5) 0.020(6) 0.019(5) 0.002(4) 0.002(4) -0.003(5)
C5 0.027(6) 0.015(5) 0.015(5) -0.003(4) -0.005(4) 0.005(4)
O3 0.028(4) 0.016(3) 0.030(4) 0.006(3) 0.009(4) 0.002(4)
O4 0.026(4) 0.019(4) 0.025(4) 0.002(3) 0.004(3) 0.008(3)
C11 0.022(6) 0.020(5) 0.016(5) -0.004(4) -0.004(5) 0.006(4)
C8 0.030(6) 0.014(4) 0.024(5) 0.001(4) 0.006(7) -0.002(5)
C9 0.023(6) 0.020(5) 0.022(6) 0.005(4) 0.006(5) -0.002(4)
C12 0.020(6) 0.017(5) 0.016(5) -0.004(4) -0.004(4) 0.001(4)
C10 0.025(6) 0.014(5) 0.014(5) 0.000(4) -0.001(5) 0.002(4)
O10 0.030(4) 0.020(3) 0.016(3) -0.001(3) 0.008(4) -0.002(4)
O11 0.035(5) 0.014(4) 0.025(4) -0.002(3) 0.007(4) 0.002(3)
O12 0.022(4) 0.027(4) 0.034(5) 0.003(4) 0.007(4) 0.000(3)

loop_
_atom_type_symbol
_atom_type_description
_atom_type_scat_dispersion_real
_atom_type_scat_dispersion_imag
_atom_type_scat_source
C C 0.0033 0.0016 'International Tables Vol C Tables 4.2.6.8 and 6.1.1.4'
H H 0.0000 0.0000 'International Tables Vol C Tables 4.2.6.8 and 6.1.1.4'
N N 0.0061 0.0033 'International Tables Vol C Tables 4.2.6.8 and 6.1.1.4'
O O 0.0106 0.0060 'International Tables Vol C Tables 4.2.6.8 and 6.1.1.4'
Sr Sr -1.5307 3.2498 'International Tables Vol C Tables 4.2.6.8 and 6.1.1.4'

loop_
_geom_angle_atom_site_label_1
_geom_angle_atom_site_label_2
_geom_angle_atom_site_label_3
_geom_angle
_geom_angle_site_symmetry_1
_geom_angle_site_symmetry_3
O1 Sr1 O3 149.8(2) . 3_556
O1 Sr1 O11 136.9(3) . 2_464
O3 Sr1 O11 69.4(3) 3_556 2_464
O1 Sr1 O4 93.0(3) . 3_656
O3 Sr1 O4 79.1(2) 3_556 3_656
O11 Sr1 O4 120.0(2) 2_464 3_656
O1 Sr1 O10 135.4(3) . 2_464
O3 Sr1 O10 70.2(2) 3_556 2_464
O11 Sr1 O10 49.2(2) 2_464 2_464
O4 Sr1 O10 72.8(2) 3_656 2_464
O1 Sr1 O12 78.9(3) . .
O3 Sr1 O12 101.1(2) 3_556 .
O11 Sr1 O12 73.9(2) 2_464 .
O4 Sr1 O12 164.3(2) 3_656 .
O10 Sr1 O12 122.3(2) 2_464 .
O1 Sr1 O12 70.4(2) . 4_556
O3 Sr1 O12 137.7(2) 3_556 4_556
O11 Sr1 O12 68.3(3) 2_464 4_556
O4 Sr1 O12 123.9(2) 3_656 4_556
O10 Sr1 O12 82.9(2) 2_464 4_556
O12 Sr1 O12 66.25(17) . 4_556
O1 Sr1 N2 59.8(2) . .
O3 Sr1 N2 90.0(2) 3_556 .
O11 Sr1 N2 148.0(3) 2_464 .
O4 Sr1 N2 77.2(2) 3_656 .
O10 Sr1 N2 146.5(2) 2_464 .
O12 Sr1 N2 87.1(2) . .
O12 Sr1 N2 127.1(2) 4_556 .
O1 Sr1 O3 67.1(2) . 3_656
O3 Sr1 O3 120.9(2) 3_556 3_656
O11 Sr1 O3 115.2(2) 2_464 3_656
O4 Sr1 O3 46.0(2) 3_656 3_656
O10 Sr1 O3 73.3(2) 2_464 3_656
O12 Sr1 O3 137.8(2) . 3_656
O12 Sr1 O3 79.0(2) 4_556 3_656
N2 Sr1 O3 96.2(2) . 3_656
O1 Sr1 C11 144.3(3) . 2_464
O3 Sr1 C11 65.9(3) 3_556 2_464
O11 Sr1 C11 24.5(3) 2_464 2_464
O4 Sr1 C11 96.1(3) 3_656 2_464
O10 Sr1 C11 24.8(3) 2_464 2_464
O12 Sr1 C11 98.3(3) . 2_464
O12 Sr1 C11 75.9(3) 4_556 2_464
N2 Sr1 C11 155.9(3) . 2_464
O3 Sr1 C11 95.5(3) 3_656 2_464
O1 Sr1 C12 83.6(3) . 3_656
O3 Sr1 C12 98.1(3) 3_556 3_656
O11 Sr1 C12 115.1(3) 2_464 3_656
O4 Sr1 C12 23.7(3) 3_656 3_656
O10 Sr1 C12 66.4(2) 2_464 3_656
O12 Sr1 C12 160.7(3) . 3_656
O12 Sr1 C12 100.2(3) 4_556 3_656
N2 Sr1 C12 91.1(3) . 3_656
O3 Sr1 C12 23.4(2) 3_656 3_656
C11 Sr1 C12 91.2(3) 2_464 3_656
C1 O2 H2 109.5 . .
C3 N1 C4 108.2(9) . .
C3 N1 H1 126(8) . .
C4 N1 H1 125(8) . .
C1 O1 Sr1 125.5(7) . .
O1 C1 O2 121.1(9) . .
O1 C1 C13 120.0(9) . .
O2 C1 C13 118.8(9) . .
N1 C3 C13 105.6(8) . .
N1 C3 C12 122.5(9) . .
C13 C3 C12 131.7(10) . .
C5 C6 C7 119.6(9) . .
C5 C6 H6 120.2 . .
C7 C6 H6 120.2 . .
N2 C13 C3 110.0(8) . .
N2 C13 C1 118.4(9) . .
C3 C13 C1 131.4(9) . .
N2 C4 N1 110.9(9) . .
N2 C4 C5 125.1(9) . .
N1 C4 C5 123.3(9) . .
C4 N2 C13 105.2(8) . .
C4 N2 Sr1 141.9(7) . .
C13 N2 Sr1 108.8(6) . .
C6 C7 C10 120.8(10) . .
C6 C7 H7 119.6 . .
C10 C7 H7 119.6 . .
C6 C5 C9 119.0(10) . .
C6 C5 C4 122.5(9) . .
C9 C5 C4 118.3(10) . .
C12 O3 Sr1 149.7(7) . 3_546
C12 O3 Sr1 85.8(7) . 3_646
Sr1 O3 Sr1 120.9(2) 3_546 3_646
C12 O4 Sr1 99.5(6) . 3_646
O11 C11 O10 121.9(10) . .
O11 C11 C10 118.5(10) . .
O10 C11 C10 119.6(10) . .
O11 C11 Sr1 58.4(5) . 2_465
O10 C11 Sr1 64.0(5) . 2_465
C10 C11 Sr1 171.7(8) . 2_465
C10 C8 C9 120.0(10) . .
C10 C8 H8 120.0 . .
C9 C8 H8 120.0 . .
C8 C9 C5 121.3(11) . .
C8 C9 H9 119.3 . .
C5 C9 H9 119.3 . .
O3 C12 O4 123.0(10) . .
O3 C12 C3 119.8(10) . .
O4 C12 C3 117.2(10) . .
O3 C12 Sr1 70.8(6) . 3_646
O4 C12 Sr1 56.9(5) . 3_646
C3 C12 Sr1 153.2(7) . 3_646
C8 C10 C7 119.2(10) . .
C8 C10 C11 120.1(10) . .
C7 C10 C11 120.6(10) . .
C11 O10 Sr1 91.2(6) . 2_465
C11 O11 Sr1 97.1(7) . 2_465
Sr1 O12 Sr1 139.7(3) . 4_456
Sr1 O12 H12A 108.6 . .
Sr1 O12 H12A 88.5 4_456 .
Sr1 O12 H12B 136.3 . .
Sr1 O12 H12B 75.1 4_456 .
H12A O12 H12B 94.6 . .

loop_
_geom_bond_atom_site_label_1
_geom_bond_atom_site_label_2
_geom_bond_distance
_geom_bond_site_symmetry_2
Sr1 O1 2.572(8) .
Sr1 O3 2.606(8) 3_556
Sr1 O11 2.599(8) 2_464
Sr1 O4 2.659(8) 3_656
Sr1 O10 2.721(7) 2_464
Sr1 O12 2.731(8) .
Sr1 O12 2.857(9) 4_556
Sr1 N2 2.918(9) .
Sr1 O3 2.965(9) 3_656
Sr1 C11 3.028(11) 2_464
Sr1 C12 3.132(11) 3_656
O2 C1 1.287(13) .
O2 H2 0.8200 .
N1 C3 1.357(14) .
N1 C4 1.356(14) .
N1 H1 0.88(14) .
O1 C1 1.235(13) .
C1 C13 1.477(14) .
C3 C13 1.386(14) .
C3 C12 1.495(14) .
C6 C5 1.386(15) .
C6 C7 1.394(15) .
C6 H6 0.9300 .
C13 N2 1.373(13) .
C4 N2 1.340(13) .
C4 C5 1.478(14) .
C7 C10 1.383(15) .
C7 H7 0.9300 .
C5 C9 1.389(15) .
O3 C12 1.248(13) .
O3 Sr1 2.606(8) 3_546
O3 Sr1 2.965(9) 3_646
O4 C12 1.274(14) .
O4 Sr1 2.659(8) 3_646
C11 O11 1.264(13) .
C11 O10 1.271(14) .
C11 C10 1.507(14) .
C11 Sr1 3.028(11) 2_465
C8 C10 1.390(16) .
C8 C9 1.371(16) .
C8 H8 0.9300 .
C9 H9 0.9300 .
C12 Sr1 3.132(11) 3_646
O10 Sr1 2.721(7) 2_465
O11 Sr1 2.599(8) 2_465
O12 Sr1 2.857(9) 4_456
O12 H12A 0.8496 .
O12 H12B 0.8507 .

loop_
_geom_torsion_atom_site_label_1
_geom_torsion_atom_site_label_2
_geom_torsion_atom_site_label_3
_geom_torsion_atom_site_label_4
_geom_torsion
_geom_torsion_site_symmetry_1
_geom_torsion_site_symmetry_4
O3 Sr1 O1 C1 22.1(11) 3_556 .
O11 Sr1 O1 C1 -122.4(8) 2_464 .
O4 Sr1 O1 C1 95.5(8) 3_656 .
O10 Sr1 O1 C1 163.8(7) 2_464 .
O12 Sr1 O1 C1 -70.9(8) . .
O12 Sr1 O1 C1 -139.5(9) 4_556 .
N2 Sr1 O1 C1 22.2(8) . .
O3 Sr1 O1 C1 134.5(9) 3_656 .
C11 Sr1 O1 C1 -159.7(8) 2_464 .
C12 Sr1 O1 C1 117.2(8) 3_656 .
Sr1 O1 C1 O2 162.6(7) . .
Sr1 O1 C1 C13 -19.6(13) . .
C4 N1 C3 C13 -1.2(11) . .
C4 N1 C3 C12 175.3(9) . .
N1 C3 C13 N2 -0.1(11) . .
C12 C3 C13 N2 -176.2(10) . .
N1 C3 C13 C1 174.8(10) . .
C12 C3 C13 C1 -1.3(19) . .
O1 C1 C13 N2 -6.7(14) . .
O2 C1 C13 N2 171.2(9) . .
O1 C1 C13 C3 178.7(10) . .
O2 C1 C13 C3 -3.4(16) . .
C3 N1 C4 N2 2.2(12) . .
C3 N1 C4 C5 -168.8(10) . .
N1 C4 N2 C13 -2.2(11) . .
C5 C4 N2 C13 168.5(10) . .
N1 C4 N2 Sr1 150.4(8) . .
C5 C4 N2 Sr1 -38.9(17) . .
C3 C13 N2 C4 1.4(11) . .
C1 C13 N2 C4 -174.3(9) . .
C3 C13 N2 Sr1 -161.1(6) . .
C1 C13 N2 Sr1 23.2(10) . .
O1 Sr1 N2 C4 -173.3(11) . .
O3 Sr1 N2 C4 6.7(11) 3_556 .
O11 Sr1 N2 C4 -41.8(13) 2_464 .
O4 Sr1 N2 C4 85.5(11) 3_656 .
O10 Sr1 N2 C4 58.8(13) 2_464 .
O12 Sr1 N2 C4 -94.5(11) . .
O12 Sr1 N2 C4 -151.5(10) 4_556 .
O3 Sr1 N2 C4 127.7(11) 3_656 .
C11 Sr1 N2 C4 9.3(15) 2_464 .
C12 Sr1 N2 C4 104.8(11) 3_656 .
O1 Sr1 N2 C13 -21.3(6) . .
O3 Sr1 N2 C13 158.6(6) 3_556 .
O11 Sr1 N2 C13 110.2(7) 2_464 .
O4 Sr1 N2 C13 -122.5(7) 3_656 .
O10 Sr1 N2 C13 -149.2(6) 2_464 .
O12 Sr1 N2 C13 57.5(6) . .
O12 Sr1 N2 C13 0.5(7) 4_556 .
O3 Sr1 N2 C13 -80.3(6) 3_656 .
C11 Sr1 N2 C13 161.3(7) 2_464 .
C12 Sr1 N2 C13 -103.2(6) 3_656 .
C5 C6 C7 C10 1.4(17) . .
C7 C6 C5 C9 -3.4(16) . .
C7 C6 C5 C4 170.4(10) . .
N2 C4 C5 C6 164.2(10) . .
N1 C4 C5 C6 -26.1(16) . .
N2 C4 C5 C9 -22.0(16) . .
N1 C4 C5 C9 147.7(11) . .
C10 C8 C9 C5 -1.4(18) . .
C6 C5 C9 C8 3.4(17) . .
C4 C5 C9 C8 -170.6(10) . .
Sr1 O3 C12 O4 -129.9(11) 3_546 .
Sr1 O3 C12 O4 23.6(10) 3_646 .
Sr1 O3 C12 C3 53.8(17) 3_546 .
Sr1 O3 C12 C3 -152.8(9) 3_646 .
Sr1 O3 C12 Sr1 -153.5(12) 3_546 3_646
Sr1 O4 C12 O3 -26.8(11) 3_646 .
Sr1 O4 C12 C3 149.6(7) 3_646 .
N1 C3 C12 O3 14.1(15) . .
C13 C3 C12 O3 -170.4(10) . .
N1 C3 C12 O4 -162.5(10) . .
C13 C3 C12 O4 13.0(17) . .
N1 C3 C12 Sr1 -92.8(19) . 3_646
C13 C3 C12 Sr1 82.7(18) . 3_646
C9 C8 C10 C7 -0.6(17) . .
C9 C8 C10 C11 176.7(11) . .
C6 C7 C10 C8 0.6(17) . .
C6 C7 C10 C11 -176.7(10) . .
O11 C11 C10 C8 7.8(16) . .
O10 C11 C10 C8 -171.7(11) . .
Sr1 C11 C10 C8 -58(6) 2_465 .
O11 C11 C10 C7 -174.9(11) . .
O10 C11 C10 C7 5.6(16) . .
Sr1 C11 C10 C7 119(5) 2_465 .
O11 C11 O10 Sr1 -7.9(11) . 2_465
C10 C11 O10 Sr1 171.5(9) . 2_465
O10 C11 O11 Sr1 8.4(12) . 2_465
C10 C11 O11 Sr1 -171.1(8) . 2_465
O1 Sr1 O12 Sr1 -147.2(5) . 4_456
O3 Sr1 O12 Sr1 63.5(5) 3_556 4_456
O11 Sr1 O12 Sr1 -1.0(5) 2_464 4_456
O4 Sr1 O12 Sr1 152.9(7) 3_656 4_456
O10 Sr1 O12 Sr1 -10.0(6) 2_464 4_456
O12 Sr1 O12 Sr1 -73.9(6) 4_556 4_456
N2 Sr1 O12 Sr1 153.0(5) . 4_456
O3 Sr1 O12 Sr1 -111.1(5) 3_656 4_456
C11 Sr1 O12 Sr1 -3.4(5) 2_464 4_456
C12 Sr1 O12 Sr1 -122.0(7) 3_656 4_456
